data_7030799
loop_
_publ_author_name
'Schmidt, David'
'Zell, Thomas'
'Schaub, Thomas'
'Radius, Udo'

_publ_section_title
;
 Si-H bond activation at {(NHC)2Ni(0)} leading to hydrido silyl and
 bis(silyl) complexes: a versatile tool for catalytic Si-H/D exchange,
 acceptorless dehydrogenative coupling of hydrosilanes, and hydrogenation
 of disilanes to hydrosilanes.
;
_journal_issue 28
_journal_name_full 'Dalton transactions (Cambridge, England : 2003)'
_journal_page_first 10816
_journal_page_last 10827
_journal_paper_doi 10.1039/c4dt01250j
_journal_volume 43
_journal_year 2014
_chemical_formula_moiety C30H62N4NiO6Si2
_chemical_formula_sum 'C30 H62 N4 Ni O6 Si2'
_chemical_formula_weight 689.73
_chemical_name_systematic
; 
 ? 
;
_space_group_IT_number 14
_symmetry_cell_setting monoclinic
_symmetry_space_group_name_Hall '-P 2yn'
_symmetry_space_group_name_H-M 'P 1 21/n 1'
_atom_sites_solution_hydrogens geom
_atom_sites_solution_primary direct
_atom_sites_solution_secondary difmap
_audit_creation_method 'SHELXL-97 + manual editing'
_cell_angle_alpha 90.00
_cell_angle_beta 102.49(3)
_cell_angle_gamma 90.00
_cell_formula_units_Z 2
_cell_length_a 10.576(2)
_cell_length_b 12.144(2)
_cell_length_c 14.883(3)
_cell_measurement_reflns_used 4933
_cell_measurement_temperature 173(2)
_cell_measurement_theta_max 25.3335
_cell_measurement_theta_min 2.7335
_cell_volume 1866.3(6)
_computing_cell_refinement 'Saint-NT v. 7.23'
_computing_data_collection 'Smart-NT v. 5.63'
_computing_data_reduction 'Saint-NT v. 7.23'
_computing_molecular_graphics 'XP in ShelxTL-97'
_computing_publication_material 'XP in ShelxTL-97'
_computing_structure_refinement 'SHELXL-97 (Sheldrick, 1997)'
_computing_structure_solution 'SHELXS-97 (Sheldrick, 1990)'
_diffrn_ambient_temperature 173(2)
_diffrn_measured_fraction_theta_full 1.000
_diffrn_measured_fraction_theta_max 0.994
_diffrn_measurement_device_type 'CCD area detector'
_diffrn_measurement_method 'phi and omega scans'
_diffrn_radiation_monochromator graphite
_diffrn_radiation_source 'fine-focus sealed tube'
_diffrn_radiation_type MoK\a
_diffrn_radiation_wavelength 0.71073
_diffrn_reflns_av_R_equivalents 0.0339
_diffrn_reflns_av_sigmaI/netI 0.0459
_diffrn_reflns_limit_h_max 12
_diffrn_reflns_limit_h_min -13
_diffrn_reflns_limit_k_max 15
_diffrn_reflns_limit_k_min -15
_diffrn_reflns_limit_l_max 18
_diffrn_reflns_limit_l_min 0
_diffrn_reflns_number 7173
_diffrn_reflns_theta_full 26.00
_diffrn_reflns_theta_max 26.23
_diffrn_reflns_theta_min 2.16
_exptl_absorpt_coefficient_mu 0.627
_exptl_absorpt_correction_T_max 0.7453
_exptl_absorpt_correction_T_min 0.6295
_exptl_absorpt_correction_type multi-scan
_exptl_absorpt_process_details 'SadAbs-2008/1 (Bruker, 2008)'
_exptl_crystal_colour yellow
_exptl_crystal_density_diffrn 1.227
_exptl_crystal_density_method 'not measured'
_exptl_crystal_description block
_exptl_crystal_F_000 748
_exptl_crystal_size_max 0.20
_exptl_crystal_size_mid 0.13
_exptl_crystal_size_min 0.12
_refine_diff_density_max 0.767
_refine_diff_density_min -0.651
_refine_diff_density_rms 0.210
_refine_ls_extinction_method none
_refine_ls_goodness_of_fit_ref 1.149
_refine_ls_hydrogen_treatment constr
_refine_ls_matrix_type full
_refine_ls_number_parameters 203
_refine_ls_number_reflns 3736
_refine_ls_number_restraints 0
_refine_ls_restrained_S_all 1.149
_refine_ls_R_factor_all 0.0574
_refine_ls_R_factor_gt 0.0426
_refine_ls_shift/su_max 0.000
_refine_ls_shift/su_mean 0.000
_refine_ls_structure_factor_coef Fsqd
_refine_ls_weighting_details 'calc w=1/[\s^2^(Fo^2^)+(0.0758P)^2^+0.1791P] where P=(Fo^2^+2Fc^2^)/3'
_refine_ls_weighting_scheme calc
_refine_ls_wR_factor_gt 0.1159
_refine_ls_wR_factor_ref 0.1363
_reflns_number_gt 3102
_reflns_number_total 3736
_reflns_threshold_expression >2sigma(I)
_cod_data_source_file c4dt01250j2.cif
_cod_data_source_block compound_trans_12
_cod_depositor_comments 'Adding full bibliography for 7030793--7030800.cif.'
_cod_original_sg_symbol_H-M P2(1)/n
_cod_database_code 7030799

loop_
_symmetry_equiv_pos_as_xyz
'x, y, z'
'-x+1/2, y+1/2, -z+1/2'
'-x, -y, -z'
'x-1/2, -y-1/2, z-1/2'

loop_
_atom_site_label
_atom_site_type_symbol
_atom_site_fract_x
_atom_site_fract_y
_atom_site_fract_z
_atom_site_U_iso_or_equiv
_atom_site_adp_type
_atom_site_occupancy
_atom_site_symmetry_multiplicity
_atom_site_calc_flag
_atom_site_refinement_flags
Ni Ni 0.0000 0.5000 0.0000 0.02063(16) Uani 1 2 d S
N2 N -0.05177(19) 0.70833(15) 0.08083(13) 0.0252(4) Uani 1 1 d .
Si Si -0.09101(7) 0.41401(5) 0.10673(5) 0.0278(2) Uani 1 1 d .
O1 O -0.24232(18) 0.45868(17) 0.09845(13) 0.0408(5) Uani 1 1 d .
N1 N 0.14763(19) 0.66031(15) 0.12640(13) 0.0250(4) Uani 1 1 d .
O3 O -0.02414(19) 0.42066(15) 0.21944(12) 0.0396(5) Uani 1 1 d .
C1 C 0.0330(2) 0.62665(18) 0.07239(15) 0.0226(5) Uani 1 1 d .
C4 C 0.2683(2) 0.5979(2) 0.13585(17) 0.0292(5) Uani 1 1 d .
H4A H 0.2571 0.5447 0.0834 0.035 Uiso 1 1 calc R
C2 C 0.1339(3) 0.7610(2) 0.16632(18) 0.0332(6) Uani 1 1 d .
H2A H 0.2000 0.8011 0.2064 0.040 Uiso 1 1 calc R
O2 O -0.0991(2) 0.27885(15) 0.09111(15) 0.0507(6) Uani 1 1 d .
C3 C 0.0104(3) 0.7913(2) 0.13808(18) 0.0348(6) Uani 1 1 d .
H3A H -0.0278 0.8572 0.1541 0.042 Uiso 1 1 calc R
C6 C 0.3791(3) 0.6744(3) 0.1291(2) 0.0506(8) Uani 1 1 d .
H6A H 0.3553 0.7187 0.0729 0.076 Uiso 1 1 calc R
H6B H 0.4565 0.6308 0.1271 0.076 Uiso 1 1 calc R
H6C H 0.3972 0.7232 0.1828 0.076 Uiso 1 1 calc R
C5 C -0.1869(2) 0.7105(2) 0.03035(17) 0.0307(6) Uani 1 1 d .
H5A H -0.2105 0.6342 0.0075 0.037 Uiso 1 1 calc R
C15 C -0.0280(3) 0.5159(2) 0.27349(19) 0.0412(7) Uani 1 1 d .
H15A H -0.1186 0.5417 0.2654 0.049 Uiso 1 1 calc R
H15B H 0.0233 0.5753 0.2530 0.049 Uiso 1 1 calc R
C9 C -0.2764(3) 0.7425(3) 0.0925(2) 0.0489(8) Uani 1 1 d .
H9A H -0.2605 0.6946 0.1468 0.073 Uiso 1 1 calc R
H9B H -0.3665 0.7344 0.0591 0.073 Uiso 1 1 calc R
H9C H -0.2603 0.8193 0.1119 0.073 Uiso 1 1 calc R
C13 C -0.1453(4) 0.1965(2) 0.1401(2) 0.0553(8) Uani 1 1 d .
H13A H -0.2330 0.2167 0.1478 0.066 Uiso 1 1 calc R
H13B H -0.0883 0.1909 0.2022 0.066 Uiso 1 1 calc R
C11 C -0.3254(3) 0.4302(3) 0.1592(2) 0.0444(7) Uani 1 1 d .
H11A H -0.3500 0.4978 0.1884 0.053 Uiso 1 1 calc R
H11B H -0.2781 0.3814 0.2085 0.053 Uiso 1 1 calc R
C7 C 0.2947(3) 0.5322(3) 0.2240(2) 0.0518(8) Uani 1 1 d .
H7A H 0.2220 0.4822 0.2243 0.078 Uiso 1 1 calc R
H7B H 0.3049 0.5825 0.2766 0.078 Uiso 1 1 calc R
H7C H 0.3742 0.4893 0.2284 0.078 Uiso 1 1 calc R
C8 C -0.2019(3) 0.7857(3) -0.0534(2) 0.0499(8) Uani 1 1 d .
H8A H -0.1402 0.7637 -0.0906 0.075 Uiso 1 1 calc R
H8B H -0.1848 0.8620 -0.0329 0.075 Uiso 1 1 calc R
H8C H -0.2903 0.7798 -0.0904 0.075 Uiso 1 1 calc R
C16 C 0.0258(4) 0.4907(3) 0.3729(2) 0.0620(11) Uani 1 1 d .
H16A H 0.0218 0.5569 0.4099 0.093 Uiso 1 1 calc R
H16B H 0.1161 0.4669 0.3810 0.093 Uiso 1 1 calc R
H16C H -0.0251 0.4319 0.3930 0.093 Uiso 1 1 calc R
C12 C -0.4455(3) 0.3728(3) 0.1086(2) 0.0590(9) Uani 1 1 d .
H12A H -0.5010 0.3555 0.1516 0.088 Uiso 1 1 calc R
H12B H -0.4215 0.3045 0.0814 0.088 Uiso 1 1 calc R
H12C H -0.4924 0.4210 0.0598 0.088 Uiso 1 1 calc R
C14 C -0.1510(4) 0.0904(3) 0.0950(3) 0.0708(11) Uani 1 1 d .
H14A H -0.1928 0.0369 0.1284 0.106 Uiso 1 1 calc R
H14B H -0.0631 0.0656 0.0944 0.106 Uiso 1 1 calc R
H14C H -0.2011 0.0970 0.0317 0.106 Uiso 1 1 calc R

loop_
_atom_site_aniso_label
_atom_site_aniso_U_11
_atom_site_aniso_U_22
_atom_site_aniso_U_33
_atom_site_aniso_U_23
_atom_site_aniso_U_13
_atom_site_aniso_U_12
Ni 0.0267(3) 0.0157(2) 0.0203(2) -0.00350(15) 0.00680(17) -0.00300(15)
N2 0.0302(11) 0.0188(9) 0.0255(10) -0.0038(8) 0.0036(8) 0.0010(8)
Si 0.0386(4) 0.0222(4) 0.0251(4) -0.0020(3) 0.0122(3) -0.0045(3)
O1 0.0374(11) 0.0536(12) 0.0342(10) 0.0063(9) 0.0140(8) -0.0043(9)
N1 0.0295(11) 0.0196(9) 0.0242(10) -0.0042(8) 0.0019(8) -0.0006(8)
O3 0.0517(12) 0.0406(11) 0.0260(10) 0.0002(8) 0.0075(8) 0.0034(9)
C1 0.0296(12) 0.0189(11) 0.0206(11) 0.0002(9) 0.0086(9) -0.0017(9)
C4 0.0292(13) 0.0281(13) 0.0292(13) -0.0035(10) 0.0035(10) 0.0034(10)
C2 0.0398(15) 0.0238(12) 0.0332(14) -0.0106(10) 0.0016(11) -0.0025(11)
O2 0.0782(16) 0.0263(10) 0.0585(14) -0.0012(9) 0.0391(12) -0.0115(10)
C3 0.0448(16) 0.0212(12) 0.0373(15) -0.0114(11) 0.0068(12) 0.0008(11)
C6 0.0319(16) 0.0498(18) 0.069(2) 0.0045(16) 0.0096(15) -0.0029(13)
C5 0.0289(13) 0.0271(13) 0.0346(14) -0.0026(10) 0.0037(10) 0.0023(10)
C15 0.0475(17) 0.0480(17) 0.0285(14) -0.0069(12) 0.0094(12) -0.0070(13)
C9 0.0368(16) 0.0530(18) 0.059(2) -0.0098(15) 0.0154(14) 0.0025(14)
C13 0.074(2) 0.0347(16) 0.060(2) 0.0118(15) 0.0199(17) -0.0025(15)
C11 0.0406(16) 0.0553(18) 0.0427(17) -0.0014(14) 0.0210(13) -0.0056(14)
C7 0.0486(18) 0.0544(19) 0.054(2) 0.0204(16) 0.0151(15) 0.0200(16)
C8 0.0394(17) 0.0586(19) 0.0471(18) 0.0149(15) -0.0006(13) 0.0098(14)
C16 0.087(3) 0.070(2) 0.0272(17) -0.0028(14) 0.0069(17) -0.0323(19)
C12 0.050(2) 0.068(2) 0.063(2) -0.0047(17) 0.0212(17) -0.0158(16)
C14 0.094(3) 0.0341(18) 0.086(3) 0.0054(17) 0.024(2) -0.0155(18)

loop_
_atom_type_symbol
_atom_type_description
_atom_type_scat_dispersion_real
_atom_type_scat_dispersion_imag
_atom_type_scat_source
C C 0.0033 0.0016 'International Tables Vol C Tables 4.2.6.8 and 6.1.1.4'
H H 0.0000 0.0000 'International Tables Vol C Tables 4.2.6.8 and 6.1.1.4'
N N 0.0061 0.0033 'International Tables Vol C Tables 4.2.6.8 and 6.1.1.4'
Si Si 0.0817 0.0704 'International Tables Vol C Tables 4.2.6.8 and 6.1.1.4'
Ni Ni 0.3393 1.1124 'International Tables Vol C Tables 4.2.6.8 and 6.1.1.4'
O O 0.0106 0.0060 'International Tables Vol C Tables 4.2.6.8 and 6.1.1.4'

loop_
_geom_angle_atom_site_label_1
_geom_angle_atom_site_label_2
_geom_angle_atom_site_label_3
_geom_angle
_geom_angle_site_symmetry_1
_geom_angle_site_symmetry_3
C1 Ni C1 180.0 . 3_565
C1 Ni Si 88.30(7) . 3_565
C1 Ni Si 91.70(7) 3_565 3_565
C1 Ni Si 91.70(7) . .
C1 Ni Si 88.30(7) 3_565 .
Si Ni Si 180.00(3) 3_565 .
C1 N2 C3 110.6(2) . .
C1 N2 C5 123.72(19) . .
C3 N2 C5 125.6(2) . .
O2 Si O1 106.98(11) . .
O2 Si O3 100.71(11) . .
O1 Si O3 104.40(10) . .
O2 Si Ni 111.87(7) . .
O1 Si Ni 110.01(7) . .
O3 Si Ni 121.66(8) . .
C11 O1 Si 125.73(19) . .
C1 N1 C2 110.8(2) . .
C1 N1 C4 123.11(19) . .
C2 N1 C4 126.0(2) . .
C15 O3 Si 123.43(17) . .
N2 C1 N1 104.27(18) . .
N2 C1 Ni 127.51(17) . .
N1 C1 Ni 128.19(17) . .
N1 C4 C7 110.5(2) . .
N1 C4 C6 110.3(2) . .
C7 C4 C6 112.4(2) . .
N1 C4 H4A 107.8 . .
C7 C4 H4A 107.8 . .
C6 C4 H4A 107.8 . .
C3 C2 N1 107.2(2) . .
C3 C2 H2A 126.4 . .
N1 C2 H2A 126.4 . .
C13 O2 Si 130.8(2) . .
C2 C3 N2 107.1(2) . .
C2 C3 H3A 126.4 . .
N2 C3 H3A 126.4 . .
C4 C6 H6A 109.5 . .
C4 C6 H6B 109.5 . .
H6A C6 H6B 109.5 . .
C4 C6 H6C 109.5 . .
H6A C6 H6C 109.5 . .
H6B C6 H6C 109.5 . .
N2 C5 C9 111.2(2) . .
N2 C5 C8 110.3(2) . .
C9 C5 C8 112.2(2) . .
N2 C5 H5A 107.6 . .
C9 C5 H5A 107.6 . .
C8 C5 H5A 107.6 . .
O3 C15 C16 110.1(3) . .
O3 C15 H15A 109.6 . .
C16 C15 H15A 109.6 . .
O3 C15 H15B 109.6 . .
C16 C15 H15B 109.6 . .
H15A C15 H15B 108.2 . .
C5 C9 H9A 109.5 . .
C5 C9 H9B 109.5 . .
H9A C9 H9B 109.5 . .
C5 C9 H9C 109.5 . .
H9A C9 H9C 109.5 . .
H9B C9 H9C 109.5 . .
O2 C13 C14 112.4(3) . .
O2 C13 H13A 109.1 . .
C14 C13 H13A 109.1 . .
O2 C13 H13B 109.1 . .
C14 C13 H13B 109.1 . .
H13A C13 H13B 107.8 . .
O1 C11 C12 111.3(2) . .
O1 C11 H11A 109.4 . .
C12 C11 H11A 109.4 . .
O1 C11 H11B 109.4 . .
C12 C11 H11B 109.4 . .
H11A C11 H11B 108.0 . .
C4 C7 H7A 109.5 . .
C4 C7 H7B 109.5 . .
H7A C7 H7B 109.5 . .
C4 C7 H7C 109.5 . .
H7A C7 H7C 109.5 . .
H7B C7 H7C 109.5 . .
C5 C8 H8A 109.5 . .
C5 C8 H8B 109.5 . .
H8A C8 H8B 109.5 . .
C5 C8 H8C 109.5 . .
H8A C8 H8C 109.5 . .
H8B C8 H8C 109.5 . .
C15 C16 H16A 109.5 . .
C15 C16 H16B 109.5 . .
H16A C16 H16B 109.5 . .
C15 C16 H16C 109.5 . .
H16A C16 H16C 109.5 . .
H16B C16 H16C 109.5 . .
C11 C12 H12A 109.5 . .
C11 C12 H12B 109.5 . .
H12A C12 H12B 109.5 . .
C11 C12 H12C 109.5 . .
H12A C12 H12C 109.5 . .
H12B C12 H12C 109.5 . .
C13 C14 H14A 109.5 . .
C13 C14 H14B 109.5 . .
H14A C14 H14B 109.5 . .
C13 C14 H14C 109.5 . .
H14A C14 H14C 109.5 . .
H14B C14 H14C 109.5 . .

loop_
_geom_bond_atom_site_label_1
_geom_bond_atom_site_label_2
_geom_bond_distance
_geom_bond_site_symmetry_2
Ni C1 1.867(2) .
Ni C1 1.867(2) 3_565
Ni Si 2.2806(8) 3_565
Ni Si 2.2806(8) .
N2 C1 1.361(3) .
N2 C3 1.389(3) .
N2 C5 1.464(3) .
Si O2 1.657(2) .
Si O1 1.669(2) .
Si O3 1.6755(19) .
O1 C11 1.433(3) .
N1 C1 1.364(3) .
N1 C2 1.380(3) .
N1 C4 1.465(3) .
O3 C15 1.414(3) .
C4 C7 1.509(4) .
C4 C6 1.516(4) .
C4 H4A 1.0000 .
C2 C3 1.334(4) .
C2 H2A 0.9500 .
O2 C13 1.388(3) .
C3 H3A 0.9500 .
C6 H6A 0.9800 .
C6 H6B 0.9800 .
C6 H6C 0.9800 .
C5 C9 1.511(4) .
C5 C8 1.525(4) .
C5 H5A 1.0000 .
C15 C16 1.498(4) .
C15 H15A 0.9900 .
C15 H15B 0.9900 .
C9 H9A 0.9800 .
C9 H9B 0.9800 .
C9 H9C 0.9800 .
C13 C14 1.448(5) .
C13 H13A 0.9900 .
C13 H13B 0.9900 .
C11 C12 1.500(4) .
C11 H11A 0.9900 .
C11 H11B 0.9900 .
C7 H7A 0.9800 .
C7 H7B 0.9800 .
C7 H7C 0.9800 .
C8 H8A 0.9800 .
C8 H8B 0.9800 .
C8 H8C 0.9800 .
C16 H16A 0.9800 .
C16 H16B 0.9800 .
C16 H16C 0.9800 .
C12 H12A 0.9800 .
C12 H12B 0.9800 .
C12 H12C 0.9800 .
C14 H14A 0.9800 .
C14 H14B 0.9800 .
C14 H14C 0.9800 .
